data_8104000
loop_
_publ_author_name
'Troyanov, S.I.'
'Krahl, T.'
'Kemnitz, E.'

_publ_section_title
;
 Crystal structures of Ga X3 (X= Cl, Br, I) and Al I3
;
_journal_name_full 'Zeitschrift fuer Kristallographie (149,1979-)'
_journal_page_first 88
_journal_page_last 92
_journal_volume 219
_journal_year 2004
_chemical_formula_sum 'Al I3'
_space_group_IT_number 14
_symmetry_space_group_name_Hall '-P 2ybc'
_symmetry_space_group_name_H-M 'P 1 21/c 1'
_cell_angle_alpha 90
_cell_angle_beta 108.05
_cell_angle_gamma 90
_cell_formula_units_Z 4
_cell_length_a 9.591
_cell_length_b 6.069
_cell_length_c 11.902
_cell_volume 658.694
_citation_journal_id_ASTM ZEKRDZ
_cod_data_source_file Troyanov_ZEKRDZ_2004_873.cif
_cod_data_source_block Al1I3
_cod_original_cell_volume 658.6943
_cod_original_formula_sum 'Al1 I3'
_cod_database_code 8104000

loop_
_symmetry_equiv_pos_as_xyz
x,y,z
-x,y+1/2,-z+1/2
-x,-y,-z
x,-y-1/2,z-1/2

loop_
_atom_site_label
_atom_site_type_symbol
_atom_site_fract_x
_atom_site_fract_y
_atom_site_fract_z
_atom_site_occupancy
_atom_site_U_iso_or_equiv
I2 I-1 0.32736 -0.25054 0.95383 1 0.0
I3 I-1 0.00076 0.23115 0.88335 1 0.0
Al1 Al+3 0.1947 -0.0019 0.0485 1 0.0
I1 I-1 0.32952 0.24475 0.2094 1 0.0
